data_2008680
loop_
_publ_author_name
'J\'an Lokaj '
'Viktor Kettmann '
'Stephan Marchalin'

_publ_section_title
;
 4,6,7,8,8a,9-Hexahydrothieno[3,2-<i>f</i>]indolizine-6,9-dione
;
_journal_issue 7
_journal_name_full 'Acta Crystallographica Section C'
_journal_page_first 1103
_journal_page_last 1105
_journal_paper_doi 10.1107/S0108270199001055
_journal_volume 55
_journal_year 1999
_chemical_formula_moiety 'C10 H9 N O2 S'
_chemical_formula_sum 'C10 H9 N O2 S'
_chemical_formula_weight 207.24
_chemical_melting_point 410
_chemical_name_systematic
;
4,6,7,8,8a,9-hexahydrothieno[2,3-f]indolizine-6,9-dione
;
_space_group_IT_number 14
_symmetry_cell_setting monoclinic
_symmetry_space_group_name_Hall '-P 2ybc'
_symmetry_space_group_name_H-M 'P 1 21/c 1'
_cell_angle_alpha 90.00
_cell_angle_beta 100.19(3)
_cell_angle_gamma 90.00
_cell_formula_units_Z 4
_cell_length_a 8.067(3)
_cell_length_b 9.699(4)
_cell_length_c 12.191(4)
_cell_measurement_reflns_used 15
_cell_measurement_temperature 293(2)
_cell_measurement_theta_max 19
_cell_measurement_theta_min 8
_cell_volume 938.8(6)
_computing_cell_refinement 'P21 Software'
_computing_data_collection 'P21 Software (Syntex, 19??)'
_computing_data_reduction 'XP21 (Pavel\<c\'ik, 1987)'
_computing_molecular_graphics 'ORTEPII (Johnson, 1976) '
_computing_publication_material SHELXL93
_computing_structure_refinement 'SHELXL93 (Sheldrick, 1993)'
_computing_structure_solution 'SHELXS86 (Sheldrick, 1985)'
_diffrn_ambient_temperature 293(2)
_diffrn_measurement_device 'Syntex P2~1~ diffractometer '
_diffrn_measurement_method \q/2\q
_diffrn_radiation_monochromator graphite
_diffrn_radiation_source 'X-ray tube'
_diffrn_radiation_type MoK\a
_diffrn_radiation_wavelength 0.71073
_diffrn_reflns_av_R_equivalents 0.035
_diffrn_reflns_limit_h_max 0
_diffrn_reflns_limit_h_min -10
_diffrn_reflns_limit_k_max 12
_diffrn_reflns_limit_k_min 0
_diffrn_reflns_limit_l_max 15
_diffrn_reflns_limit_l_min -15
_diffrn_reflns_number 2389
_diffrn_reflns_theta_max 27.59
_diffrn_reflns_theta_min 2.57
_diffrn_standards_decay_% 0
_diffrn_standards_interval_time 100
_diffrn_standards_number 2
_exptl_absorpt_coefficient_mu 0.314
_exptl_absorpt_correction_type none
_exptl_crystal_colour 'light yellow'
_exptl_crystal_density_diffrn 1.459
_exptl_crystal_density_meas 1.450(10)
_exptl_crystal_density_method 'flotation in bromoform-hexane'
_exptl_crystal_description prism
_exptl_crystal_F_000 428
_exptl_crystal_size_max 0.40
_exptl_crystal_size_mid 0.25
_exptl_crystal_size_min 0.20
_refine_diff_density_max 0.282
_refine_diff_density_min -0.221
_refine_ls_extinction_coef 0.001(3)
_refine_ls_extinction_method 'SHELXL93 (Sheldrick, 1993)'
_refine_ls_goodness_of_fit_all 0.968
_refine_ls_goodness_of_fit_obs 1.105
_refine_ls_hydrogen_treatment noref
_refine_ls_matrix_type full
_refine_ls_number_parameters 128
_refine_ls_number_reflns 2177
_refine_ls_number_restraints 0
_refine_ls_restrained_S_all 1.072
_refine_ls_restrained_S_obs 1.094
_refine_ls_R_factor_all 0.088
_refine_ls_R_factor_obs 0.048
_refine_ls_shift/esd_max -0.002
_refine_ls_shift/esd_mean 0.001
_refine_ls_structure_factor_coef F^2^
_refine_ls_weighting_details 'w = 1/[\s^2^(Fo^2^)+(0.0776P)^2^] where P=(Fo^2^+2Fc^2^)/3'
_refine_ls_weighting_scheme calc
_refine_ls_wR_factor_all 0.134
_refine_ls_wR_factor_obs 0.091
_reflns_number_observed 1143
_reflns_number_total 2177
_reflns_observed_criterion I>2\s(I)
_cod_data_source_file gs1027.cif
_cod_data_source_block global
_cod_depositor_comments
;
The following automatic conversions were performed:

'_exptl_absorpt_correction_type' value 'none ' changed to 'none'
according to /home/saulius/struct/CIF-dictionaries/cif_core.dic
dictionary named 'cif_core.dic' version 2.4.1 from 2010-06-29.

Automatic conversion script
Id: cif_fix_values 1715 2011-07-08 13:25:40Z adriana 

The following automatic conversions were performed:

'_refine_ls_weighting_scheme' value 'calc w =
1/[\s^2^(Fo^2^)+(0.0776P)^2^] where P=(Fo^2^+2Fc^2^)/3' was changed
to 'calc'. New tag '_refine_ls_weighting_details' was created. The
value of the new tag was set to 'w = 1/[\s^2^(Fo^2^)+(0.0776P)^2^]
where P=(Fo^2^+2Fc^2^)/3'.

Automatic conversion script
Id: cif_fix_values 3143 2015-03-26 13:38:13Z robertas 
;
_cod_original_sg_symbol_H-M 'P 21/c'
_cod_database_code 2008680

loop_
_symmetry_equiv_pos_as_xyz
'x, y, z'
'x, -y+1/2, z+1/2'
'-x, -y, -z'
'-x, y-1/2, -z-1/2'

loop_
_atom_site_aniso_label
_atom_site_aniso_U_11
_atom_site_aniso_U_22
_atom_site_aniso_U_33
_atom_site_aniso_U_12
_atom_site_aniso_U_13
_atom_site_aniso_U_23
S1 0.0466(4) 0.0607(5) 0.0636(4) 0.0019(4) -0.0059(3) -0.0029(3)
C2 0.048(2) 0.059(2) 0.076(2) -0.0128(14) 0.0102(14) -0.0085(15)
C3 0.059(2) 0.0467(14) 0.060(2) -0.0127(13) 0.0119(13) -0.0003(12)
C4 0.059(2) 0.058(2) 0.0441(13) -0.0077(14) 0.0008(12) 0.0100(12)
C5 0.0422(13) 0.065(2) 0.0487(14) 0.0079(13) -0.0001(11) -0.0089(13)
O5 0.0636(12) 0.110(2) 0.0446(10) -0.0059(12) -0.0080(9) -0.0037(11)
C6 0.0463(14) 0.065(2) 0.071(2) -0.0083(14) 0.0113(13) -0.0143(15)
C7 0.0484(14) 0.059(2) 0.071(2) -0.0060(13) 0.0155(13) 0.0053(14)
C8 0.0506(14) 0.0443(13) 0.0326(11) 0.0078(12) 0.0068(10) -0.0042(10)
O8 0.0644(11) 0.0636(12) 0.0411(9) 0.0070(10) 0.0084(8) 0.0108(8)
C9 0.0414(12) 0.0416(13) 0.0395(12) 0.0007(11) -0.0002(10) -0.0060(10)
C10 0.0519(14) 0.0387(12) 0.0415(12) -0.0005(12) 0.0062(11) -0.0044(10)
N11 0.0447(11) 0.0526(12) 0.0374(10) -0.0047(10) -0.0010(9) 0.0042(9)
C12 0.0461(13) 0.0477(14) 0.0397(11) 0.0037(12) 0.0092(10) 0.0003(11)

loop_
_atom_site_label
_atom_site_fract_x
_atom_site_fract_y
_atom_site_fract_z
_atom_site_U_iso_or_equiv
_atom_site_thermal_displace_type
_atom_site_calc_flag
_atom_site_refinement_flags
_atom_site_occupancy
_atom_site_disorder_group
_atom_site_type_symbol
S1 0.45937(9) 0.22189(8) 0.77832(6) 0.0588(3) Uani d . 1 . S
C2 0.5058(3) 0.3386(3) 0.6856(3) 0.0611(7) Uani d . 1 . C
C3 0.3735(3) 0.3656(3) 0.6026(2) 0.0551(7) Uani d . 1 . C
C4 0.0588(3) 0.3026(3) 0.5432(2) 0.0547(7) Uani d . 1 . C
C5 -0.1678(3) 0.1328(3) 0.4925(2) 0.0528(6) Uani d . 1 . C
O5 -0.1910(3) 0.1572(2) 0.39292(14) 0.0750(6) Uani d . 1 . O
C6 -0.2657(3) 0.0369(3) 0.5522(2) 0.0609(7) Uani d . 1 . C
C7 -0.1621(3) 0.0225(3) 0.6680(2) 0.0587(7) Uani d . 1 . C
C8 0.1293(3) 0.1259(2) 0.7445(2) 0.0426(6) Uani d . 1 . C
O8 0.1566(2) 0.0487(2) 0.82482(13) 0.0565(5) Uani d . 1 . O
C9 0.2567(3) 0.2067(2) 0.7060(2) 0.0417(5) Uani d . 1 . C
C10 0.2282(3) 0.2913(2) 0.6147(2) 0.0443(6) Uani d . 1 . C
N11 -0.0480(3) 0.1929(2) 0.56831(15) 0.0459(5) Uani d . 1 . N
C12 -0.0485(3) 0.1493(2) 0.6819(2) 0.0443(6) Uani d . 1 . C
H2 0.6174 0.3766 0.6948 0.073 Uiso d . 1 . H
H3 0.3753 0.4223 0.5507 0.066 Uiso d . 1 . H
H41 0.0767 0.2969 0.4729 0.065 Uiso d . 1 . H
H42 0.0165 0.3885 0.5590 0.065 Uiso d . 1 . H
H61 -0.3550 0.0924 0.5580 0.073 Uiso d . 1 . H
H62 -0.2759 -0.0587 0.5118 0.073 Uiso d . 1 . H
H71 -0.2456 0.0194 0.7245 0.070 Uiso d . 1 . H
H72 -0.0952 -0.0611 0.6697 0.070 Uiso d . 1 . H
H12 -0.1010 0.2186 0.7229 0.053 Uiso d . 1 . H

loop_
_atom_type_symbol
_atom_type_description
_atom_type_scat_dispersion_real
_atom_type_scat_dispersion_imag
_atom_type_scat_source
C C 0.0181 0.0091 'International Tables Vol C Tables 4.2.6.8 and 6.1.1.4'
H H 0.0000 0.0000 'International Tables Vol C Tables 4.2.6.8 and 6.1.1.4'
N N 0.0311 0.0180 'International Tables Vol C Tables 4.2.6.8 and 6.1.1.4'
O O 0.0492 0.0322 'International Tables Vol C Tables 4.2.6.8 and 6.1.1.4'
S S 0.3331 0.5567 'International Tables Vol C Tables 4.2.6.8 and 6.1.1.4'

loop_
_geom_angle_atom_site_label_1
_geom_angle_atom_site_label_2
_geom_angle_atom_site_label_3
_geom_angle
_geom_angle_publ_flag
C2 S1 C9 91.00(13) yes
C3 C2 S1 112.9(2) ?
C2 C3 C10 112.5(2) ?
N11 C4 C10 110.0(2) ?
O5 C5 N11 124.4(3) ?
O5 C5 C6 127.4(2) ?
N11 C5 C6 108.2(2) ?
C5 C6 C7 105.1(2) ?
C6 C7 C12 104.5(2) ?
O8 C8 C9 124.0(2) ?
O8 C8 C12 121.0(2) ?
C9 C8 C12 115.0(2) ?
C10 C9 C8 124.4(2) ?
C10 C9 S1 111.9(2) ?
C8 C9 S1 123.3(2) ?
C9 C10 C3 111.7(2) ?
C9 C10 C4 121.7(2) ?
C3 C10 C4 126.6(2) ?
C5 N11 C4 124.0(2) yes
C5 N11 C12 114.0(2) yes
C4 N11 C12 121.6(2) yes
N11 C12 C8 111.2(2) ?
N11 C12 C7 103.5(2) ?
C8 C12 C7 115.6(2) ?

loop_
_geom_bond_atom_site_label_1
_geom_bond_atom_site_label_2
_geom_bond_site_symmetry_2
_geom_bond_distance
_geom_bond_publ_flag
S1 C2 . 1.688(3) yes
S1 C9 . 1.721(2) yes
C2 C3 . 1.360(4) yes
C3 C10 . 1.406(3) yes
C4 N11 . 1.436(3) yes
C4 C10 . 1.490(4) yes
C5 O5 . 1.218(3) yes
C5 N11 . 1.346(3) yes
C5 C6 . 1.490(4) yes
C6 C7 . 1.515(4) yes
C7 C12 . 1.525(3) yes
C8 O8 . 1.222(3) yes
C8 C9 . 1.436(3) yes
C8 C12 . 1.518(3) yes
C9 C10 . 1.369(3) yes
N11 C12 . 1.449(3) yes

loop_
_geom_torsion_atom_site_label_1
_geom_torsion_atom_site_label_2
_geom_torsion_atom_site_label_3
_geom_torsion_atom_site_label_4
_geom_torsion
_geom_torsion_publ_flag
C9 S1 C2 C3 0.0(2) ?
S1 C2 C3 C10 0.9(3) ?
O5 C5 C6 C7 168.1(3) ?
N11 C5 C6 C7 -13.4(3) yes
C5 C6 C7 C12 20.8(3) yes
O8 C8 C9 C10 178.5(2) ?
C12 C8 C9 C10 -5.1(3) yes
O8 C8 C9 S1 -8.5(3) ?
C12 C8 C9 S1 167.8(2) ?
C2 S1 C9 C10 -0.9(2) ?
C2 S1 C9 C8 -174.6(2) ?
C8 C9 C10 C3 175.2(2) ?
S1 C9 C10 C3 1.5(3) ?
C8 C9 C10 C4 -2.4(4) yes
S1 C9 C10 C4 -176.1(2) ?
C2 C3 C10 C9 -1.6(3) ?
C2 C3 C10 C4 175.9(2) ?
N11 C4 C10 C9 -13.6(3) yes
N11 C4 C10 C3 169.2(2) ?
O5 C5 N11 C4 5.7(4) ?
C6 C5 N11 C4 -172.9(2) ?
O5 C5 N11 C12 178.5(2) ?
C6 C5 N11 C12 -0.1(3) yes
C10 C4 N11 C5 -146.7(2) ?
C10 C4 N11 C12 41.0(3) yes
C5 N11 C12 C8 138.0(2) ?
C4 N11 C12 C8 -49.0(3) yes
C5 N11 C12 C7 13.4(3) yes
C4 N11 C12 C7 -173.7(2) ?
O8 C8 C12 N11 -155.7(2) ?
C9 C8 C12 N11 27.8(3) yes
O8 C8 C12 C7 -38.2(3) ?
C9 C8 C12 C7 145.3(2) ?
C6 C7 C12 N11 -20.5(2) yes
C6 C7 C12 C8 -142.3(2) ?

loop_
_cod_related_entry_id
_cod_related_entry_database
_cod_related_entry_code
1 ChemSpider 21105730
